data_4321377
loop_
_publ_author_name
'A. Rey'
'I. Pirmettis'
'M. Pelecanou'
'M. Papadopoulos'
'C. P. Raptopoulou'
'L. Mallo'
'C. I. Stassinopoulou'
'A. Terzis'
'E. Chiotellis'
'A. Le\'on'

_publ_section_title
;
 Synthesis and Characterization of Mixed-Ligand Oxorhenium Complexes with
 the SNN Type of Ligand. Isolation of a Novel ReO[SN][S][S] Complex
;
_journal_name_full 'Inorganic Chemistry'
_journal_page_first 4211
_journal_page_last 4218
_journal_paper_doi 10.1021/ic991491v
_journal_volume 39
_journal_year 2000
_chemical_formula_analytical ReO{SCH2CH2NH[CH2CH2N(C2H5)2]}{(S-C6H5)2}
_chemical_formula_sum 'C22 H33 N2 O Re S3'
_chemical_formula_weight 623.88
_chemical_name_systematic
; 
 ? 
;
_space_group_IT_number 14
_symmetry_cell_setting monoclinic
_symmetry_space_group_name_Hall '-P 2yn'
_symmetry_space_group_name_H-M 'P 1 21/n 1'
_atom_sites_solution_hydrogens geom
_atom_sites_solution_primary direct
_atom_sites_solution_secondary difmap
_audit_creation_method SHELXL
_cell_angle_alpha 90.00
_cell_angle_beta 95.905(2)
_cell_angle_gamma 90.00
_cell_formula_units_Z 4
_cell_length_a 9.500(1)
_cell_length_b 16.385(1)
_cell_length_c 16.254(1)
_cell_measurement_reflns_used 25
_cell_measurement_temperature 298
_cell_measurement_theta_max 27
_cell_measurement_theta_min 12
_cell_volume 2516.6(3)
_computing_cell_refinement 'Program LEAST (UCLA Crystallographic package, C.E.Strouse, 1994)'
_computing_data_collection 'Program COLLECT (UCLA Crystallographic package, C.E.Strouse, 1994)'
_computing_data_reduction 'Program REDUCE (UCLA Crystallographic package, C.E.Strouse, 1994)'
_computing_molecular_graphics ORTEP
_computing_structure_refinement 'SHELXL-93 (Sheldrick, 1993)'
_computing_structure_solution 'SHELXS-86 (Sheldrick, 1990)'
_diffrn_ambient_temperature 298
_diffrn_measurement_device 'P21 Nicolet upgraded by Crystal Logic'
_diffrn_measurement_method 'theta-2theta scans'
_diffrn_radiation_monochromator graphite
_diffrn_radiation_source 'fine-focus sealed tube'
_diffrn_radiation_type CuK\a
_diffrn_radiation_wavelength 1.54180
_diffrn_reflns_av_R_equivalents 0.0495
_diffrn_reflns_av_sigmaI/netI 0.0436
_diffrn_reflns_limit_h_max 0
_diffrn_reflns_limit_h_min -11
_diffrn_reflns_limit_k_max 0
_diffrn_reflns_limit_k_min -19
_diffrn_reflns_limit_l_max 19
_diffrn_reflns_limit_l_min -19
_diffrn_reflns_number 4534
_diffrn_reflns_theta_max 64.99
_diffrn_reflns_theta_min 3.84
_diffrn_standards_decay_% 2.9
_diffrn_standards_interval_count 97
_diffrn_standards_number 3
_exptl_absorpt_coefficient_mu 11.882
_exptl_absorpt_correction_T_max 1.00
_exptl_absorpt_correction_T_min 0.74
_exptl_absorpt_correction_type 'psi-scan empirical'
_exptl_crystal_colour orange-red
_exptl_crystal_density_diffrn 1.647
_exptl_crystal_density_meas 1.62
_exptl_crystal_density_method 'floating method'
_exptl_crystal_description parallelipiped
_exptl_crystal_F_000 1240
_exptl_crystal_size_max 0.50
_exptl_crystal_size_mid 0.30
_exptl_crystal_size_min 0.20
_refine_diff_density_max 0.728
_refine_diff_density_min -0.895
_refine_diff_density_rms 0.130
_refine_ls_extinction_coef 0.00220(14)
_refine_ls_extinction_expression Fc^*^=kFc[1+0.001xFc^2^\l^3^/sin(2\q)]^-1/4^
_refine_ls_extinction_method SHELXL
_refine_ls_goodness_of_fit_all 1.109
_refine_ls_goodness_of_fit_obs 1.128
_refine_ls_matrix_type full
_refine_ls_number_parameters 348
_refine_ls_number_reflns 4261
_refine_ls_number_restraints 0
_refine_ls_restrained_S_all 1.109
_refine_ls_restrained_S_obs 1.128
_refine_ls_R_factor_all 0.0427
_refine_ls_R_factor_obs 0.0387
_refine_ls_shift/esd_max 0.610
_refine_ls_shift/esd_mean 0.031
_refine_ls_structure_factor_coef Fsqd
_refine_ls_weighting_details 'w=1/[\s^2^(Fo^2^)+(0.0745P)^2^+1.7078P] where P=(Fo^2^+2Fc^2^)/3'
_refine_ls_weighting_scheme calc
_refine_ls_wR_factor_all 0.1145
_refine_ls_wR_factor_obs 0.1100
_reflns_number_observed 3834
_reflns_number_total 4261
_reflns_observed_criterion >2sigma(I)
_cod_data_source_file ic991491v_3.cif
_cod_data_source_block shel93
_cod_depositor_comments
;
The following automatic conversions were performed:

'_refine_ls_weighting_scheme' value 'calc
w=1/[\s^2^(Fo^2^)+(0.0745P)^2^+1.7078P] where P=(Fo^2^+2Fc^2^)/3' was
changed to 'calc'. New tag '_refine_ls_weighting_details' was
created. The value of the new tag was set to
'w=1/[\s^2^(Fo^2^)+(0.0745P)^2^+1.7078P] where P=(Fo^2^+2Fc^2^)/3'.

Automatic conversion script
Id: cif_fix_values 3143 2015-03-26 13:38:13Z robertas 
;
_cod_original_cell_volume 2516.7(3)
_cod_database_code 4321377

loop_
_symmetry_equiv_pos_as_xyz
'x, y, z'
'-x+1/2, y+1/2, -z+1/2'
'-x, -y, -z'
'x-1/2, -y-1/2, z-1/2'

loop_
_atom_site_aniso_label
_atom_site_aniso_U_11
_atom_site_aniso_U_22
_atom_site_aniso_U_33
_atom_site_aniso_U_23
_atom_site_aniso_U_13
_atom_site_aniso_U_12
Re 0.0434(2) 0.0430(2) 0.0351(2) -0.00146(7) 0.00510(12) 0.00313(7)
S1 0.0504(9) 0.0985(12) 0.0424(8) 0.0014(6) 0.0104(6) 0.0086(6)
S2 0.0522(8) 0.0635(8) 0.0397(7) -0.0063(5) 0.0003(6) 0.0129(6)
S3 0.0533(7) 0.0538(7) 0.0434(6) -0.0083(5) 0.0011(5) 0.0103(5)
O 0.060(2) 0.049(2) 0.067(2) 0.001(2) 0.002(2) -0.005(2)
N1 0.058(2) 0.053(3) 0.038(2) -0.006(2) 0.001(2) 0.004(2)
C1 0.078(5) 0.154(8) 0.043(3) 0.010(4) 0.017(3) 0.023(5)
C2 0.079(5) 0.130(7) 0.035(3) -0.025(4) -0.014(3) 0.033(5)
C3 0.052(3) 0.048(3) 0.068(4) -0.008(3) -0.005(3) 0.003(2)
C4 0.054(3) 0.055(3) 0.063(3) -0.011(3) -0.010(3) 0.010(2)
N2 0.059(3) 0.052(3) 0.055(3) -0.009(2) -0.002(2) 0.008(2)
C5 0.113(6) 0.066(4) 0.070(4) 0.005(3) -0.010(4) 0.022(4)
C6 0.169(10) 0.132(9) 0.070(5) 0.025(5) 0.023(6) 0.006(8)
C7 0.134(8) 0.125(8) 0.092(6) 0.000(5) -0.053(6) 0.034(6)
C8 0.070(4) 0.056(3) 0.072(4) -0.018(3) 0.011(3) 0.006(3)
C9 0.102(5) 0.078(5) 0.098(5) -0.036(4) 0.021(4) -0.012(4)
C10 0.078(5) 0.081(5) 0.117(6) -0.014(4) 0.025(4) 0.006(4)
C11 0.047(3) 0.048(3) 0.035(2) 0.003(2) 0.004(2) 0.006(2)
C12 0.052(3) 0.054(3) 0.059(3) -0.002(2) 0.006(2) 0.000(2)
C13 0.065(4) 0.052(3) 0.067(4) 0.003(3) 0.013(3) 0.008(3)
C14 0.053(3) 0.083(4) 0.059(3) 0.008(3) 0.012(3) 0.016(3)
C15 0.050(3) 0.086(5) 0.045(3) 0.008(3) 0.009(2) -0.003(3)
C16 0.057(4) 0.059(4) 0.040(3) -0.002(2) 0.003(3) -0.006(2)
C17 0.056(3) 0.040(2) 0.041(2) -0.004(2) 0.010(2) 0.006(2)
C18 0.065(3) 0.056(3) 0.048(3) 0.000(2) 0.012(2) -0.007(2)
C19 0.082(5) 0.065(4) 0.061(4) -0.007(3) 0.006(3) -0.016(3)
C20 0.081(4) 0.071(4) 0.040(3) -0.006(3) 0.004(3) 0.002(3)
C21 0.075(4) 0.065(4) 0.045(3) 0.002(3) 0.017(3) 0.002(3)
C22 0.060(3) 0.055(3) 0.051(3) -0.001(2) 0.012(2) -0.001(2)

loop_
_atom_site_label
_atom_site_type_symbol
_atom_site_fract_x
_atom_site_fract_y
_atom_site_fract_z
_atom_site_U_iso_or_equiv
_atom_site_thermal_displace_type
_atom_site_occupancy
_atom_site_calc_flag
_atom_site_refinement_flags
_atom_site_disorder_group
Re Re 0.07471(2) 0.242434(14) 0.067424(13) 0.0404(2) Uani 1 d . .
S1 S -0.0882(2) 0.24102(10) 0.16055(10) 0.0634(4) Uani 1 d . .
S2 S -0.1079(2) 0.23643(9) -0.03627(9) 0.0521(3) Uani 1 d . .
S3 S 0.17854(13) 0.13624(8) 0.00338(7) 0.0505(3) Uani 1 d . .
O O 0.1555(4) 0.3324(2) 0.0567(2) 0.0591(9) Uani 1 d . .
N1 N 0.2147(5) 0.1989(3) 0.1736(2) 0.0499(10) Uani 1 d . .
C1 C 0.0136(8) 0.2090(7) 0.2563(4) 0.091(2) Uani 1 d . .
H1A H -0.0219(8) 0.2362(7) 0.3030(4) 0.162(36) Uiso 1 calc R .
H1B H 0.0041(8) 0.1506(7) 0.2636(4) 0.162(36) Uiso 1 calc R .
C2 C 0.1673(9) 0.2308(6) 0.2524(4) 0.083(2) Uani 1 d . .
C3 C 0.3664(6) 0.2208(4) 0.1679(4) 0.0567(14) Uani 1 d . .
C4 C 0.4710(6) 0.1748(4) 0.2273(4) 0.0585(13) Uani 1 d . .
N2 N 0.4559(5) 0.0866(3) 0.2199(3) 0.0558(11) Uani 1 d . .
C5 C 0.5111(9) 0.0425(5) 0.2956(5) 0.084(2) Uani 1 d . .
C6 C 0.3966(13) 0.0334(7) 0.3520(5) 0.123(4) Uani 1 d . .
H6A H 0.3130(38) 0.0119(61) 0.3214(16) 0.213(37) Uiso 1 calc R .
H6B H 0.3759(78) 0.0858(12) 0.3745(51) 0.213(37) Uiso 1 calc R .
H6C H 0.4277(45) -0.0032(50) 0.3962(36) 0.213(37) Uiso 1 calc R .
C7 C 0.6470(11) 0.0772(7) 0.3417(6) 0.122(4) Uani 1 d . .
H7A H 0.7188(27) 0.0811(43) 0.3044(13) 0.167(27) Uiso 1 calc R .
H7B H 0.6789(45) 0.0418(25) 0.3868(29) 0.167(27) Uiso 1 calc R .
H7C H 0.6283(22) 0.1305(20) 0.3626(40) 0.167(27) Uiso 1 calc R .
C8 C 0.5037(7) 0.0548(4) 0.1414(4) 0.066(2) Uani 1 d . .
C9 C 0.4504(8) -0.0306(5) 0.1235(5) 0.092(2) Uani 1 d . .
H9A H 0.3492(9) -0.0315(7) 0.1223(29) 0.109(16) Uiso 1 calc R .
H9B H 0.4910(39) -0.0669(7) 0.1659(17) 0.109(16) Uiso 1 calc R .
H9C H 0.4770(45) -0.0480(12) 0.0708(14) 0.109(16) Uiso 1 calc R .
C10 C 0.6626(8) 0.0599(5) 0.1344(6) 0.091(2) Uani 1 d . .
H10A H 0.6927(12) 0.1157(6) 0.1396(32) 0.103(15) Uiso 1 calc R .
H10B H 0.6823(10) 0.0390(29) 0.0816(14) 0.103(15) Uiso 1 calc R .
H10C H 0.7125(8) 0.0280(25) 0.1776(20) 0.103(15) Uiso 1 calc R .
C11 C -0.2614(5) 0.2891(3) -0.0105(3) 0.0434(10) Uani 1 d . .
C12 C -0.2562(6) 0.3680(4) 0.0208(3) 0.0550(12) Uani 1 d . .
C13 C -0.3815(7) 0.4088(4) 0.0319(4) 0.0611(14) Uani 1 d . .
C14 C -0.5093(6) 0.3724(4) 0.0122(4) 0.064(2) Uani 1 d . .
C15 C -0.5147(6) 0.2952(4) -0.0183(3) 0.0599(14) Uani 1 d . .
C16 C -0.3910(7) 0.2526(3) -0.0297(4) 0.0523(14) Uani 1 d . .
C17 C 0.1020(5) 0.1124(3) -0.0986(3) 0.0453(10) Uani 1 d . .
C18 C -0.0087(6) 0.0571(4) -0.1108(3) 0.0559(13) Uani 1 d . .
C19 C -0.0583(8) 0.0344(4) -0.1908(4) 0.069(2) Uani 1 d . .
C20 C 0.0017(7) 0.0649(4) -0.2568(4) 0.064(2) Uani 1 d . .
C21 C 0.1122(7) 0.1198(4) -0.2452(3) 0.0610(14) Uani 1 d . .
C22 C 0.1613(6) 0.1442(4) -0.1662(3) 0.0546(12) Uani 1 d . .
HN1 H 0.2031(55) 0.1493(34) 0.1738(32) 0.044(15) Uiso 1 d . .
H2A H 0.2144(43) 0.2132(23) 0.2845(26) 0.006(9) Uiso 1 d . .
H2B H 0.1997(58) 0.2910(35) 0.2739(35) 0.047(14) Uiso 1 d . .
H3A H 0.3886(60) 0.2093(39) 0.1038(37) 0.060(16) Uiso 1 d . .
H3B H 0.3742(67) 0.2827(42) 0.1785(40) 0.061(17) Uiso 1 d . .
H4A H 0.4629(46) 0.1906(31) 0.2874(30) 0.038(12) Uiso 1 d . .
H4B H 0.5709(67) 0.1906(42) 0.2082(37) 0.067(17) Uiso 1 d . .
H5 H 0.5416(75) -0.0165(51) 0.2799(45) 0.097(23) Uiso 1 d . .
H8 H 0.4578(80) 0.1033(52) 0.0900(52) 0.114(26) Uiso 1 d . .
H12 H -0.1564(75) 0.3917(48) 0.0378(44) 0.098(23) Uiso 1 d . .
H13 H -0.3705(88) 0.4540(53) 0.0517(52) 0.103(29) Uiso 1 d . .
H14 H -0.5975(64) 0.3951(38) 0.0220(38) 0.062(17) Uiso 1 d . .
H15 H -0.6165(108) 0.2868(72) -0.0474(64) 0.144(36) Uiso 1 d . .
H16 H -0.3883(53) 0.1960(36) -0.0483(30) 0.045(14) Uiso 1 d . .
H18 H -0.0603(50) 0.0406(39) -0.0654(31) 0.048(15) Uiso 1 d . .
H19 H -0.1321(80) 0.0088(50) -0.1995(46) 0.084(24) Uiso 1 d . .
H20 H -0.0434(67) 0.0440(42) -0.3126(43) 0.076(19) Uiso 1 d . .
H21 H 0.1455(67) 0.1477(41) -0.2869(43) 0.073(19) Uiso 1 d . .
H22 H 0.2346(64) 0.1860(43) -0.1589(37) 0.072(19) Uiso 1 d . .

loop_
_atom_type_symbol
_atom_type_description
_atom_type_scat_dispersion_real
_atom_type_scat_dispersion_imag
_atom_type_scat_source
C C 0.0181 0.0091 'International Tables Vol C Tables 4.2.6.8 and 6.1.1.4'
H H 0.0000 0.0000 'International Tables Vol C Tables 4.2.6.8 and 6.1.1.4'
N N 0.0311 0.0180 'International Tables Vol C Tables 4.2.6.8 and 6.1.1.4'
O O 0.0492 0.0322 'International Tables Vol C Tables 4.2.6.8 and 6.1.1.4'
S S 0.3331 0.5567 'International Tables Vol C Tables 4.2.6.8 and 6.1.1.4'
Re Re -5.2083 5.8923 'International Tables Vol C Tables 4.2.6.8 and 6.1.1.4'

loop_
_geom_angle_atom_site_label_1
_geom_angle_atom_site_label_2
_geom_angle_atom_site_label_3
_geom_angle
_geom_angle_site_symmetry_1
_geom_angle_site_symmetry_3
_geom_angle_publ_flag
O Re N1 96.9(2) . . ?
O Re S1 115.32(14) . . ?
N1 Re S1 82.64(13) . . ?
O Re S2 106.29(14) . . ?
N1 Re S2 156.73(14) . . ?
S1 Re S2 88.48(6) . . ?
O Re S3 113.27(14) . . ?
N1 Re S3 81.73(12) . . ?
S1 Re S3 130.26(5) . . ?
S2 Re S3 87.84(5) . . ?
C1 S1 Re 103.5(2) . . ?
C11 S2 Re 112.5(2) . . ?
C17 S3 Re 115.7(2) . . ?
C3 N1 C2 110.2(5) . . ?
C3 N1 Re 112.6(4) . . ?
C2 N1 Re 110.5(4) . . ?
C2 C1 S1 109.1(6) . . ?
N1 C2 C1 109.4(6) . . ?
N1 C3 C4 114.5(5) . . ?
N2 C4 C3 112.9(5) . . ?
C4 N2 C5 113.1(5) . . ?
C4 N2 C8 112.4(5) . . ?
C5 N2 C8 115.4(5) . . ?
N2 C5 C6 109.9(7) . . ?
N2 C5 C7 115.8(7) . . ?
C6 C5 C7 111.4(8) . . ?
N2 C8 C9 111.4(6) . . ?
N2 C8 C10 115.8(6) . . ?
C9 C8 C10 110.5(6) . . ?
C16 C11 C12 119.0(5) . . ?
C16 C11 S2 118.2(4) . . ?
C12 C11 S2 122.6(4) . . ?
C11 C12 C13 119.7(5) . . ?
C14 C13 C12 120.8(6) . . ?
C15 C14 C13 119.6(6) . . ?
C14 C15 C16 120.9(6) . . ?
C11 C16 C15 120.0(5) . . ?
C22 C17 C18 119.8(5) . . ?
C22 C17 S3 119.6(4) . . ?
C18 C17 S3 120.4(4) . . ?
C17 C18 C19 119.2(5) . . ?
C20 C19 C18 120.8(6) . . ?
C19 C20 C21 120.4(6) . . ?
C22 C21 C20 119.8(5) . . ?
C21 C22 C17 120.1(5) . . ?

loop_
_geom_bond_atom_site_label_1
_geom_bond_atom_site_label_2
_geom_bond_distance
_geom_bond_site_symmetry_2
_geom_bond_publ_flag
Re O 1.679(4) . ?
Re N1 2.187(4) . ?
Re S1 2.273(2) . ?
Re S2 2.2933(15) . ?
Re S3 2.3012(12) . ?
S1 C1 1.823(7) . ?
S2 C11 1.780(5) . ?
S3 C17 1.784(5) . ?
N1 C3 1.497(8) . ?
N1 C2 1.496(8) . ?
C1 C2 1.511(12) . ?
C3 C4 1.513(8) . ?
C4 N2 1.456(7) . ?
N2 C5 1.476(8) . ?
N2 C8 1.490(7) . ?
C5 C6 1.500(13) . ?
C5 C7 1.533(12) . ?
C8 C9 1.507(9) . ?
C8 C10 1.527(9) . ?
C11 C16 1.375(8) . ?
C11 C12 1.389(7) . ?
C12 C13 1.393(8) . ?
C13 C14 1.361(9) . ?
C14 C15 1.357(9) . ?
C15 C16 1.395(9) . ?
C17 C22 1.386(7) . ?
C17 C18 1.387(7) . ?
C18 C19 1.388(9) . ?
C19 C20 1.360(9) . ?
C20 C21 1.380(9) . ?
C21 C22 1.380(8) . ?
